data_7215919
loop_
_publ_author_name
'Sanda, Suresh'
'Goswami, Soumyabrata'
'Jena, Himanshu Sekhar'
'Parshamoni, Srinivasulu'
'Konar, Sanjit'

_publ_section_title
;
 A family of three magnetic metal organic frameworks: their synthesis,
 structural, magnetic and vapour adsorption study
;
_journal_issue 22
_journal_name_full CrystEngComm
_journal_page_first 4742
_journal_paper_doi 10.1039/c3ce42451k
_journal_volume 16
_journal_year 2014
_chemical_formula_moiety '2(C15 H9 N2 Ni O6 S2), 2(C2 O), 11(O)'
_chemical_formula_sum 'C34 H18 N4 Ni2 O25 S4'
_chemical_formula_weight 1128.18
_chemical_name_systematic
; 
 ? 
;
_space_group_IT_number 15
_symmetry_cell_setting monoclinic
_symmetry_space_group_name_Hall '-C 2yc'
_symmetry_space_group_name_H-M 'C 1 2/c 1'
_atom_sites_solution_hydrogens geom
_atom_sites_solution_primary direct
_atom_sites_solution_secondary difmap
_audit_creation_method SHELXL-97
_cell_angle_alpha 90.00
_cell_angle_beta 106.324(8)
_cell_angle_gamma 90.00
_cell_formula_units_Z 4
_cell_length_a 15.8979(12)
_cell_length_b 15.7892(12)
_cell_length_c 20.3288(16)
_cell_measurement_reflns_used 2557
_cell_measurement_temperature 296(2)
_cell_measurement_theta_max 19.03
_cell_measurement_theta_min 2.31
_cell_volume 4897.1(7)
_computing_cell_refinement 'Bruker SAINT'
_computing_data_collection 'Bruker APEX2'
_computing_data_reduction 'Bruker SAINT'
_computing_molecular_graphics 'Bruker SHELXTL'
_computing_publication_material 'Bruker SHELXTL'
_computing_structure_refinement 'SHELXL-97 (Sheldrick, 2008)'
_computing_structure_solution 'SHELXS-97 (Sheldrick, 2008)'
_diffrn_ambient_temperature 296(2)
_diffrn_measured_fraction_theta_full 1.00
_diffrn_measured_fraction_theta_max 1.00
_diffrn_measurement_device_type 'Bruker APEX-II CCD'
_diffrn_measurement_method '\f and \w scans'
_diffrn_radiation_monochromator graphite
_diffrn_radiation_source 'fine-focus sealed tube'
_diffrn_radiation_type MoK\a
_diffrn_radiation_wavelength 0.71073
_diffrn_reflns_av_R_equivalents 0.0603
_diffrn_reflns_av_sigmaI/netI 0.0403
_diffrn_reflns_limit_h_max 19
_diffrn_reflns_limit_h_min -19
_diffrn_reflns_limit_k_max 19
_diffrn_reflns_limit_k_min -19
_diffrn_reflns_limit_l_max 24
_diffrn_reflns_limit_l_min -24
_diffrn_reflns_number 12718
_diffrn_reflns_theta_full 25.68
_diffrn_reflns_theta_max 25.68
_diffrn_reflns_theta_min 1.86
_exptl_absorpt_coefficient_mu 1.026
_exptl_absorpt_correction_T_max 0.751
_exptl_absorpt_correction_T_min 0.675
_exptl_absorpt_correction_type multi-scan
_exptl_absorpt_process_details multi-scan
_exptl_crystal_density_diffrn 1.530
_exptl_crystal_density_method 'not measured'
_exptl_crystal_F_000 2280
_exptl_crystal_size_max 0.42
_exptl_crystal_size_mid 0.34
_exptl_crystal_size_min 0.29
_refine_diff_density_max 0.420
_refine_diff_density_min -0.616
_refine_diff_density_rms 0.155
_refine_ls_extinction_method none
_refine_ls_goodness_of_fit_ref 1.162
_refine_ls_hydrogen_treatment constr
_refine_ls_matrix_type full
_refine_ls_number_parameters 308
_refine_ls_number_reflns 2187
_refine_ls_number_restraints 23
_refine_ls_restrained_S_all 1.156
_refine_ls_R_factor_all 0.1013
_refine_ls_R_factor_gt 0.0931
_refine_ls_shift/su_max 0.000
_refine_ls_shift/su_mean 0.000
_refine_ls_structure_factor_coef Fsqd
_refine_ls_weighting_details 'calc w=1/[\s^2^(Fo^2^)+(0.1000P)^2^+0.0579P] where P=(Fo^2^+2Fc^2^)/3'
_refine_ls_weighting_scheme calc
_refine_ls_wR_factor_gt 0.2556
_refine_ls_wR_factor_ref 0.2606
_reflns_number_gt 1878
_reflns_number_total 2187
_reflns_threshold_expression >2sigma(I)
_cod_data_source_file c3ce42451k2.cif
_cod_data_source_block platon
_cod_depositor_comments
;
The following automatic conversions were performed:

'_symmetry_cell_setting' value 'Monoclinic' changed to 'monoclinic'
according to
/usr/data/users/saulius/crontab/automatic-downloads/rss-feeds/RSC/lib/dictionaries/cif_core.dic
dictionary named 'cif_core.dic' version 2.4.2 from 2011-04-26.

Automatic conversion script
Id: cif_fix_values 2281 2013-09-26 08:29:07Z andrius 
;
_cod_original_sg_symbol_H-M 'C 2/c'
_cod_database_code 7215919

loop_
_symmetry_equiv_pos_as_xyz
'x, y, z'
'-x, y, -z+1/2'
'x+1/2, y+1/2, z'
'-x+1/2, y+1/2, -z+1/2'
'-x, -y, -z'
'x, -y, z-1/2'
'-x+1/2, -y+1/2, -z'
'x+1/2, -y+1/2, z-1/2'

loop_
_atom_site_label
_atom_site_type_symbol
_atom_site_fract_x
_atom_site_fract_y
_atom_site_fract_z
_atom_site_U_iso_or_equiv
_atom_site_adp_type
_atom_site_occupancy
_atom_site_symmetry_multiplicity
_atom_site_calc_flag
_atom_site_refinement_flags
Ni1 Ni 0.21744(11) 0.05982(10) 0.22301(9) 0.0203(7) Uani 1 1 d .
S1 S -0.1106(2) -0.2183(2) 0.13621(19) 0.0310(11) Uani 1 1 d .
S2 S -0.2250(2) -0.1577(2) 0.0932(2) 0.0311(11) Uani 1 1 d .
O1 O 0.2159(6) 0.2736(6) 0.2311(5) 0.028(2) Uani 1 1 d .
O2 O 0.1335(5) 0.1568(6) 0.2223(5) 0.027(3) Uani 1 1 d .
O3 O 0.3043(5) -0.0392(5) 0.2259(5) 0.021(2) Uani 1 1 d .
O4 O 0.3640(6) -0.0545(6) 0.3387(5) 0.034(3) Uani 1 1 d .
O6 O 0.3251(6) 0.1445(6) 0.2567(5) 0.030(3) Uani 1 1 d .
O5 O 0.2240(6) 0.0431(6) 0.3266(5) 0.028(2) Uani 1 1 d .
N1 N 0.1110(7) -0.0229(7) 0.1944(6) 0.024(3) Uani 1 1 d .
N2 N -0.2196(8) -0.0860(7) -0.1229(6) 0.022(3) Uani 1 1 d .
C1 C 0.0259(9) 0.0024(9) 0.1728(7) 0.020(3) Uani 1 1 d U
H1 H 0.0149 0.0603 0.1708 0.025 Uiso 1 1 calc R
C2 C -0.0446(9) -0.0508(9) 0.1538(7) 0.026(3) Uani 1 1 d U
H2 H -0.1014 -0.0296 0.1391 0.031 Uiso 1 1 calc R
C3 C -0.0292(9) -0.1374(9) 0.1569(7) 0.026(3) Uani 1 1 d U
C4 C 0.0586(10) -0.1650(9) 0.1803(8) 0.033(4) Uani 1 1 d U
H4 H 0.0717 -0.2225 0.1833 0.039 Uiso 1 1 calc R
C6 C -0.2184(9) -0.1327(9) 0.0095(7) 0.026(3) Uani 1 1 d U
C15 C 0.0000 0.4178(12) 0.2500 0.026(5) Uani 1 2 d SU
H15 H 0.0000 0.4767 0.2500 0.031 Uiso 1 2 calc SR
C14 C 0.0703(8) 0.3750(8) 0.2367(6) 0.017(3) Uani 1 1 d U
C12 C 0.0706(8) 0.2875(8) 0.2382(6) 0.017(3) Uani 1 1 d U
C13 C 0.0000 0.2456(12) 0.2500 0.017(4) Uani 1 2 d SU
H13 H 0.0000 0.1867 0.2500 0.020 Uiso 1 2 calc SR
C11 C 0.1464(9) 0.2346(10) 0.2295(7) 0.019(3) Uani 1 1 d U
C5 C 0.1224(10) -0.1078(10) 0.1981(8) 0.035(4) Uani 1 1 d U
H5A H 0.1795 -0.1278 0.2145 0.042 Uiso 1 1 calc R
C7 C -0.1457(10) -0.1445(10) -0.0132(8) 0.036(4) Uani 1 1 d U
H7 H -0.0951 -0.1686 0.0153 0.044 Uiso 1 1 calc R
C9 C -0.2896(10) -0.0760(9) -0.1002(8) 0.028(4) Uani 1 1 d U
H9 H -0.3401 -0.0536 -0.1300 0.033 Uiso 1 1 calc R
C8 C -0.1488(10) -0.1201(10) -0.0793(8) 0.033(4) Uani 1 1 d U
H8 H -0.0990 -0.1278 -0.0941 0.039 Uiso 1 1 calc R
C10 C -0.2915(10) -0.0971(10) -0.0350(8) 0.036(4) Uani 1 1 d U
H10 H -0.3416 -0.0873 -0.0211 0.043 Uiso 1 1 calc R
O8 O 0.0000 0.6363(10) 0.2500 0.069(6) Uani 1 2 d S
O11 O 0.2832(12) 0.8644(8) 0.1045(6) 0.090(5) Uani 1 1 d .
O9 O 0.0393(13) 0.6217(14) 0.1165(12) 0.148(8) Uani 1 1 d .
O10 O 0.2428(16) 0.6927(9) 0.0999(7) 0.150(10) Uani 1 1 d .
O12 O 0.139(2) 0.878(2) 0.9921(14) 0.27(2) Uani 1 1 d .
C18 C 0.5374(14) 0.9163(16) 0.4324(11) 0.083(7) Uani 1 1 d U
O7 O 0.4799(18) 0.9621(17) 0.4584(11) 0.170(9) Uani 1 1 d .
C16 C 0.3601(9) -0.0702(8) 0.2772(7) 0.017(3) Uiso 1 1 d .
O13 O 0.5703(18) 0.772(2) 0.5148(15) 0.214(13) Uani 1 1 d .
C17 C 0.6205(16) 0.8500(18) 0.4754(12) 0.099(8) Uani 1 1 d U

loop_
_atom_site_aniso_label
_atom_site_aniso_U_11
_atom_site_aniso_U_22
_atom_site_aniso_U_33
_atom_site_aniso_U_23
_atom_site_aniso_U_13
_atom_site_aniso_U_12
Ni1 0.0147(11) 0.0123(12) 0.0353(13) -0.0001(8) 0.0092(9) 0.0004(8)
S1 0.032(2) 0.023(2) 0.037(2) -0.0027(18) 0.0077(19) -0.0125(19)
S2 0.025(2) 0.035(2) 0.034(2) -0.0037(19) 0.0108(18) -0.0091(19)
O1 0.021(6) 0.014(5) 0.053(7) -0.002(5) 0.015(5) -0.005(5)
O2 0.011(5) 0.011(7) 0.060(7) -0.006(5) 0.011(5) -0.002(4)
O3 0.017(5) 0.009(5) 0.036(6) 0.001(4) 0.008(5) 0.004(4)
O4 0.036(6) 0.028(6) 0.036(7) 0.001(5) 0.008(5) 0.006(5)
O6 0.017(5) 0.020(6) 0.052(7) 0.006(5) 0.009(5) -0.005(4)
O5 0.027(6) 0.021(6) 0.038(6) 0.001(5) 0.013(5) -0.007(4)
N1 0.016(8) 0.016(8) 0.037(8) 0.003(6) 0.002(6) 0.003(6)
N2 0.025(8) 0.011(6) 0.031(8) -0.001(6) 0.010(7) 0.000(6)
C1 0.019(9) 0.018(7) 0.027(8) -0.002(6) 0.010(7) 0.000(6)
C2 0.020(8) 0.029(7) 0.033(9) -0.002(7) 0.015(7) -0.004(5)
C3 0.023(6) 0.024(6) 0.034(9) -0.001(7) 0.014(7) -0.010(6)
C4 0.031(7) 0.020(8) 0.052(10) -0.005(7) 0.017(8) -0.006(5)
C6 0.028(8) 0.015(8) 0.035(8) -0.004(6) 0.012(6) -0.012(6)
C15 0.024(11) 0.004(9) 0.047(14) 0.000 0.006(10) 0.000
C14 0.014(7) 0.019(6) 0.018(8) 0.002(6) 0.004(6) -0.005(5)
C12 0.008(7) 0.015(6) 0.025(8) -0.007(6) 0.002(6) -0.002(5)
C13 0.024(10) 0.009(9) 0.018(11) 0.000 0.008(9) 0.000
C11 0.017(8) 0.017(9) 0.023(8) 0.003(7) 0.004(6) 0.002(7)
C5 0.016(7) 0.025(11) 0.064(12) 0.007(8) 0.012(8) 0.001(6)
C7 0.032(8) 0.032(9) 0.045(9) 0.009(8) 0.013(8) 0.004(7)
C9 0.018(9) 0.024(9) 0.042(8) 0.000(7) 0.010(7) -0.004(7)
C8 0.021(9) 0.040(10) 0.040(8) 0.008(8) 0.012(8) 0.005(8)
C10 0.034(8) 0.034(10) 0.041(9) -0.001(8) 0.015(7) 0.005(7)
O8 0.070(12) 0.020(9) 0.140(18) 0.000 0.068(12) 0.000
O11 0.189(16) 0.039(8) 0.033(7) 0.001(6) 0.015(9) 0.013(9)
O9 0.124(16) 0.153(19) 0.17(2) -0.033(16) 0.049(15) 0.009(15)
O10 0.30(3) 0.034(9) 0.055(10) 0.007(7) -0.053(13) -0.029(12)
O12 0.34(4) 0.24(3) 0.15(2) 0.11(2) -0.07(2) -0.12(3)
C18 0.075(15) 0.12(2) 0.063(15) 0.011(13) 0.029(12) 0.045(14)
O7 0.19(2) 0.19(2) 0.126(18) -0.036(16) 0.053(18) -0.02(2)
O13 0.18(2) 0.25(3) 0.21(3) 0.04(2) 0.05(2) -0.01(2)
C17 0.086(17) 0.13(2) 0.083(17) 0.036(15) 0.026(14) 0.037(15)

loop_
_atom_type_symbol
_atom_type_description
_atom_type_scat_dispersion_real
_atom_type_scat_dispersion_imag
_atom_type_scat_source
C C 0.0033 0.0016 'International Tables Vol C Tables 4.2.6.8 and 6.1.1.4'
N N 0.0061 0.0033 'International Tables Vol C Tables 4.2.6.8 and 6.1.1.4'
Ni Ni 0.3393 1.1124 'International Tables Vol C Tables 4.2.6.8 and 6.1.1.4'
O O 0.0106 0.0060 'International Tables Vol C Tables 4.2.6.8 and 6.1.1.4'
S S 0.1246 0.1234 'International Tables Vol C Tables 4.2.6.8 and 6.1.1.4'
H H 0.0000 0.0000 'International Tables Vol C Tables 4.2.6.8 and 6.1.1.4'

loop_
_geom_angle_atom_site_label_1
_geom_angle_atom_site_label_2
_geom_angle_atom_site_label_3
_geom_angle
_geom_angle_site_symmetry_1
_geom_angle_site_symmetry_3
O2 Ni1 O3 178.8(4) . .
O2 Ni1 N1 89.4(4) . .
O3 Ni1 N1 91.0(4) . .
O2 Ni1 N2 92.0(4) . 5
O3 Ni1 N2 89.1(4) . 5
N1 Ni1 N2 95.0(4) . 5
O2 Ni1 O5 87.1(4) . .
O3 Ni1 O5 91.8(4) . .
N1 Ni1 O5 90.5(4) . .
N2 Ni1 O5 174.5(4) 5 .
O2 Ni1 O6 89.7(4) . .
O3 Ni1 O6 89.8(3) . .
N1 Ni1 O6 177.4(4) . .
N2 Ni1 O6 87.6(4) 5 .
O5 Ni1 O6 87.0(4) . .
C3 S1 S2 105.5(5) . .
C6 S2 S1 103.3(5) . .
C11 O2 Ni1 131.0(9) . .
C16 O3 Ni1 128.6(9) . .
C5 N1 C1 114.5(12) . .
C5 N1 Ni1 121.3(9) . .
C1 N1 Ni1 124.2(9) . .
C9 N2 C8 116.8(12) . .
C9 N2 Ni1 124.1(10) . 5
C8 N2 Ni1 119.0(9) . 5
N1 C1 C2 125.0(13) . .
N1 C1 H1 117.5 . .
C2 C1 H1 117.5 . .
C1 C2 C3 118.2(13) . .
C1 C2 H2 120.9 . .
C3 C2 H2 120.9 . .
C2 C3 C4 117.7(13) . .
C2 C3 S1 126.1(11) . .
C4 C3 S1 116.2(11) . .
C5 C4 C3 119.3(14) . .
C5 C4 H4 120.4 . .
C3 C4 H4 120.4 . .
C7 C6 C10 118.0(14) . .
C7 C6 S2 125.1(12) . .
C10 C6 S2 117.0(11) . .
C14 C15 C14 122.1(17) . 2
C14 C15 H15 119.0 . .
C14 C15 H15 119.0 2 .
C12 C14 C15 118.6(12) . .
C12 C14 C16 125.8(12) . 4
C15 C14 C16 115.6(12) . 4
C13 C12 C14 118.9(12) . .
C13 C12 C11 117.9(13) . .
C14 C12 C11 123.1(12) . .
C12 C13 C12 122.8(17) . 2
C12 C13 H13 118.6 . .
C12 C13 H13 118.6 2 .
O2 C11 O1 126.8(12) . .
O2 C11 C12 116.4(12) . .
O1 C11 C12 116.7(13) . .
C4 C5 N1 125.3(14) . .
C4 C5 H5A 117.3 . .
N1 C5 H5A 117.3 . .
C6 C7 C8 119.1(14) . .
C6 C7 H7 120.5 . .
C8 C7 H7 120.5 . .
N2 C9 C10 123.6(14) . .
N2 C9 H9 118.2 . .
C10 C9 H9 118.2 . .
N2 C8 C7 123.3(13) . .
N2 C8 H8 118.4 . .
C7 C8 H8 118.4 . .
C9 C10 C6 119.3(14) . .
C9 C10 H10 120.4 . .
C6 C10 H10 120.4 . .
O7 C18 C17 128(2) . .
O4 C16 O3 124.8(12) . .
O4 C16 C14 118.0(12) . 4_545
O3 C16 C14 117.1(12) . 4_545

loop_
_geom_bond_atom_site_label_1
_geom_bond_atom_site_label_2
_geom_bond_distance
_geom_bond_site_symmetry_2
Ni1 O2 2.029(9) .
Ni1 O3 2.076(8) .
Ni1 N1 2.086(11) .
Ni1 N2 2.087(11) 5
Ni1 O5 2.095(9) .
Ni1 O6 2.128(9) .
S1 C3 1.781(14) .
S1 S2 2.023(5) .
S2 C6 1.778(15) .
O1 C11 1.257(16) .
O2 C11 1.248(16) .
O3 C16 1.261(16) .
O4 C16 1.259(16) .
N1 C5 1.353(18) .
N1 C1 1.359(17) .
N2 C9 1.329(17) .
N2 C8 1.334(18) .
N2 Ni1 2.087(11) 5
C1 C2 1.368(19) .
C1 H1 0.9300 .
C2 C3 1.39(2) .
C2 H2 0.9300 .
C3 C4 1.41(2) .
C4 C5 1.33(2) .
C4 H4 0.9300 .
C6 C7 1.37(2) .
C6 C10 1.38(2) .
C15 C14 1.395(16) .
C15 C14 1.395(16) 2
C15 H15 0.9300 .
C14 C12 1.382(19) .
C14 C16 1.494(19) 4
C12 C13 1.381(15) .
C12 C11 1.516(19) .
C13 C12 1.381(15) 2
C13 H13 0.9300 .
C5 H5A 0.9300 .
C7 C8 1.39(2) .
C7 H7 0.9300 .
C9 C10 1.37(2) .
C9 H9 0.9300 .
C8 H8 0.9300 .
C10 H10 0.9300 .
C18 O7 1.38(3) .
C18 C17 1.72(3) .
C16 C14 1.494(19) 4_545

loop_
_geom_torsion_atom_site_label_1
_geom_torsion_atom_site_label_2
_geom_torsion_atom_site_label_3
_geom_torsion_atom_site_label_4
_geom_torsion
_geom_torsion_site_symmetry_1
_geom_torsion_site_symmetry_4
C3 S1 S2 C6 75.8(7) . .
N1 Ni1 O2 C11 -173.4(12) . .
N2 Ni1 O2 C11 -78.4(12) 5 .
O5 Ni1 O2 C11 96.1(12) . .
O6 Ni1 O2 C11 9.1(12) . .
N1 Ni1 O3 C16 -112.8(11) . .
N2 Ni1 O3 C16 152.2(11) 5 .
O5 Ni1 O3 C16 -22.3(10) . .
O6 Ni1 O3 C16 64.7(10) . .
O2 Ni1 N1 C5 -166.7(12) . .
O3 Ni1 N1 C5 12.2(11) . .
N2 Ni1 N1 C5 101.3(12) 5 .
O5 Ni1 N1 C5 -79.6(11) . .
O2 Ni1 N1 C1 11.3(11) . .
O3 Ni1 N1 C1 -169.8(11) . .
N2 Ni1 N1 C1 -80.6(11) 5 .
O5 Ni1 N1 C1 98.4(11) . .
C5 N1 C1 C2 -2(2) . .
Ni1 N1 C1 C2 179.9(10) . .
N1 C1 C2 C3 0(2) . .
C1 C2 C3 C4 1(2) . .
C1 C2 C3 S1 178.8(10) . .
S2 S1 C3 C2 9.1(14) . .
S2 S1 C3 C4 -172.7(10) . .
C2 C3 C4 C5 0(2) . .
S1 C3 C4 C5 -178.5(12) . .
S1 S2 C6 C7 -7.1(14) . .
S1 S2 C6 C10 174.4(10) . .
C14 C15 C14 C12 -1.3(8) 2 .
C14 C15 C14 C16 179.4(12) 2 4
C15 C14 C12 C13 2.6(17) . .
C16 C14 C12 C13 -178.2(11) 4 .
C15 C14 C12 C11 -175.6(10) . .
C16 C14 C12 C11 4(2) 4 .
C14 C12 C13 C12 -1.3(9) . 2
C11 C12 C13 C12 177.0(12) . 2
Ni1 O2 C11 O1 9(2) . .
Ni1 O2 C11 C12 -169.8(8) . .
C13 C12 C11 O2 11.4(17) . .
C14 C12 C11 O2 -170.3(12) . .
C13 C12 C11 O1 -167.7(10) . .
C14 C12 C11 O1 10.5(19) . .
C3 C4 C5 N1 -2(2) . .
C1 N1 C5 C4 3(2) . .
Ni1 N1 C5 C4 -179.2(12) . .
C10 C6 C7 C8 0(2) . .
S2 C6 C7 C8 -178.3(11) . .
C8 N2 C9 C10 1(2) . .
Ni1 N2 C9 C10 177.0(11) 5 .
C9 N2 C8 C7 0(2) . .
Ni1 N2 C8 C7 -175.9(11) 5 .
C6 C7 C8 N2 -1(2) . .
N2 C9 C10 C6 -2(2) . .
C7 C6 C10 C9 1(2) . .
S2 C6 C10 C9 179.6(11) . .
Ni1 O3 C16 O4 11.6(19) . .
Ni1 O3 C16 C14 -164.2(8) . 4_545
